data_2236306
loop_
_publ_author_name
'Randell, Nicholas M.'
'Thompson, Laurence K.'
'Dawe, Louise N.'

_publ_section_title
;
 6,6'-Dimethoxy-2,2'-{[(<i>E</i>,<i>E</i>)-hydrazine-1,2-diylidene]bis(methanylylidene)}diphenol
 methanol disolvate
;
_journal_coeditor_code HG5235
_journal_issue 9
_journal_name_full 'Acta Crystallographica Section E'
_journal_page_first o2711
_journal_paper_doi 10.1107/S1600536812034940
_journal_volume 68
_journal_year 2012
_chemical_formula_iupac 'C16 H16 N2 O4, 2C H4 O'
_chemical_formula_moiety 'C16 H16 N2 O4, 2(C H4 O)'
_chemical_formula_sum 'C18 H24 N2 O6'
_chemical_formula_weight 364.39
_chemical_name_systematic
;
6,6'-Dimethoxy-2,2'-{[(<i>E</i>,<i>E</i>)-hydrazine-1,2-
diylidene]bis(methanylylidene)}diphenol methanol disolvate
;
_space_group_IT_number 14
_symmetry_cell_setting monoclinic
_symmetry_space_group_name_Hall '-P 2ybc'
_symmetry_space_group_name_H-M 'P 1 21/c 1'
_atom_sites_solution_hydrogens geom
_atom_sites_solution_primary direct
_atom_sites_solution_secondary difmap
_cell_angle_alpha 90.00
_cell_angle_beta 153.566(7)
_cell_angle_gamma 90.00
_cell_formula_units_Z 2
_cell_length_a 20.517(2)
_cell_length_b 4.8374(5)
_cell_length_c 21.366(3)
_cell_measurement_reflns_used 9154
_cell_measurement_temperature 163(2)
_cell_measurement_theta_max 27.6
_cell_measurement_theta_min 3.4
_cell_volume 944.0(3)
_computing_cell_refinement
;
<i>CrystalClear-SM Expert</i> (Rigaku, 2009)
;
_computing_data_collection
;
<i>CrystalClear-SM Expert</i> (Rigaku, 2009)
;
_computing_data_reduction
;
<i>CrystalClear-SM Expert</i> (Rigaku, 2009)
;
_computing_molecular_graphics
;
<i>OLEX2</i> (Dolomanov <i>et al.</i>, 2009)
;
_computing_publication_material
;
<i>OLEX2</i> (Dolomanov <i>et al.</i>, 2009)
;
_computing_structure_refinement
;
<i>SHELXL97</i> (Sheldrick, 2008)
;
_computing_structure_solution
;
<i>SHELXS97</i> (Sheldrick, 2008)
;
_diffrn_ambient_temperature 163(2)
_diffrn_detector_area_resol_mean 14.63
_diffrn_measured_fraction_theta_full 0.995
_diffrn_measured_fraction_theta_max 0.995
_diffrn_measurement_device_type 'Rigaku Saturn70 CCD'
_diffrn_measurement_method \w
_diffrn_radiation_monochromator 'graphite - Rigaku SHINE'
_diffrn_radiation_source 'fine-focus sealed tube'
_diffrn_radiation_type MoK\a
_diffrn_radiation_wavelength 0.71075
_diffrn_reflns_av_R_equivalents 0.0359
_diffrn_reflns_av_sigmaI/netI 0.0237
_diffrn_reflns_limit_h_max 25
_diffrn_reflns_limit_h_min -25
_diffrn_reflns_limit_k_max 6
_diffrn_reflns_limit_k_min -5
_diffrn_reflns_limit_l_max 26
_diffrn_reflns_limit_l_min -26
_diffrn_reflns_number 12068
_diffrn_reflns_theta_full 26.49
_diffrn_reflns_theta_max 26.49
_diffrn_reflns_theta_min 3.43
_exptl_absorpt_coefficient_mu 0.097
_exptl_absorpt_correction_T_max 1.000
_exptl_absorpt_correction_T_min 0.725
_exptl_absorpt_correction_type multi-scan
_exptl_absorpt_process_details '(REQAB; Jacobson, 1998)'
_exptl_crystal_colour Yellow
_exptl_crystal_density_diffrn 1.282
_exptl_crystal_density_method 'not measured'
_exptl_crystal_description Irregular
_exptl_crystal_F_000 388
_exptl_crystal_size_max 0.59
_exptl_crystal_size_mid 0.14
_exptl_crystal_size_min 0.13
_refine_diff_density_max 0.315
_refine_diff_density_min -0.411
_refine_ls_extinction_method none
_refine_ls_goodness_of_fit_ref 1.086
_refine_ls_hydrogen_treatment mixed
_refine_ls_matrix_type full
_refine_ls_number_parameters 129
_refine_ls_number_reflns 1941
_refine_ls_number_restraints 4
_refine_ls_restrained_S_all 1.086
_refine_ls_R_factor_all 0.0698
_refine_ls_R_factor_gt 0.0619
_refine_ls_shift/su_max 0.000
_refine_ls_shift/su_mean 0.000
_refine_ls_structure_factor_coef Fsqd
_refine_ls_weighting_details 'calc w=1/[\s^2^(Fo^2^)+(0.1180P)^2^+0.3328P] where P=(Fo^2^+2Fc^2^)/3'
_refine_ls_weighting_scheme calc
_refine_ls_wR_factor_gt 0.1865
_refine_ls_wR_factor_ref 0.1944
_reflns_number_gt 1651
_reflns_number_total 1941
_reflns_threshold_expression I>2sigma(I)
_cod_data_source_file hg5235.cif
_cod_data_source_block I
_cod_original_sg_symbol_H-M 'P 21/c'
_cod_database_code 2236306
_cod_database_fobs_code 2236306

loop_
_symmetry_equiv_pos_as_xyz
'x, y, z'
'-x, y+1/2, -z+1/2'
'-x, -y, -z'
'x, -y-1/2, z-1/2'

loop_
_atom_site_type_symbol
_atom_site_label
_atom_site_fract_x
_atom_site_fract_y
_atom_site_fract_z
_atom_site_U_iso_or_equiv
_atom_site_adp_type
_atom_site_calc_flag
_atom_site_refinement_flags
_atom_site_occupancy
_atom_site_symmetry_multiplicity
_atom_site_disorder_assembly
_atom_site_disorder_group
O O2 0.26395(15) 0.6929(3) 0.38898(14) 0.0446(4) Uani d . 1 1 . .
H H2 0.318(3) 0.797(6) 0.411(3) 0.067 Uiso d . 1 1 . .
C C3 0.51958(19) 0.5637(4) 0.61567(19) 0.0321(4) Uani d . 1 1 . .
C C4 0.6264(2) 0.3959(4) 0.73588(19) 0.0360(5) Uani d . 1 1 . .
H H4 0.7240 0.4131 0.8082 0.043 Uiso calc R 1 1 . .
C C2 0.37270(19) 0.5380(4) 0.50753(18) 0.0341(5) Uani d . 1 1 . .
C C1 0.3337(2) 0.3422(4) 0.52005(19) 0.0357(5) Uani d . 1 1 . .
C C6 0.4408(2) 0.1796(4) 0.6393(2) 0.0367(5) Uani d . 1 1 . .
H H6 0.4151 0.0514 0.6478 0.044 Uiso calc R 1 1 . .
C C5 0.5869(2) 0.2059(4) 0.74696(19) 0.0381(5) Uani d . 1 1 . .
H H5 0.6580 0.0949 0.8265 0.046 Uiso calc R 1 1 . .
O O1 0.18781(15) 0.3354(3) 0.40867(15) 0.0490(5) Uani d . 1 1 . .
N N1 0.46904(17) 0.9117(3) 0.49594(16) 0.0353(4) Uani d . 1 1 . .
C C8 0.5634(2) 0.7607(4) 0.60529(19) 0.0347(4) Uani d . 1 1 . .
H H8 0.6619 0.7772 0.6796 0.042 Uiso calc R 1 1 . .
C C7 0.1407(2) 0.1307(5) 0.4117(2) 0.0498(6) Uani d . 1 1 . .
H H7A 0.0360 0.1364 0.3253 0.075 Uiso calc R 1 1 . .
H H7B 0.1839 0.1667 0.4890 0.075 Uiso calc R 1 1 . .
H H7C 0.1704 -0.0487 0.4229 0.075 Uiso calc R 1 1 . .
O O3 0.0380(3) 0.2477(5) 0.0577(3) 0.0813(7) Uani d D 1 1 . .
H H3A 0.032(10) 0.428(5) 0.044(9) 0.122 Uiso d PD 0.50 1 A 1
H H3B -0.024(7) 0.138(13) -0.015(5) 0.122 Uiso d PD 0.50 1 B 2
C C9 0.0339(3) 0.2220(7) 0.1198(3) 0.0704(8) Uani d D 1 1 . .
H H9A -0.0661 0.2228 0.0478 0.106 Uiso calc R 1 1 . .
H H9B 0.0853 0.3742 0.1827 0.106 Uiso calc R 1 1 . .
H H9C 0.0796 0.0516 0.1713 0.106 Uiso calc R 1 1 . .

loop_
_atom_site_aniso_label
_atom_site_aniso_U_11
_atom_site_aniso_U_22
_atom_site_aniso_U_33
_atom_site_aniso_U_12
_atom_site_aniso_U_13
_atom_site_aniso_U_23
O2 0.0338(7) 0.0509(9) 0.0391(8) 0.0011(6) 0.0315(7) 0.0087(6)
C3 0.0351(9) 0.0337(10) 0.0352(9) -0.0036(7) 0.0323(8) -0.0044(7)
C4 0.0330(9) 0.0410(10) 0.0353(9) -0.0003(7) 0.0308(9) -0.0011(8)
C2 0.0345(9) 0.0356(10) 0.0340(9) 0.0001(7) 0.0309(9) 0.0006(7)
C1 0.0339(9) 0.0396(10) 0.0364(9) -0.0047(8) 0.0318(9) -0.0036(8)
C6 0.0442(10) 0.0364(10) 0.0427(10) -0.0035(8) 0.0404(10) -0.0019(8)
C5 0.0406(10) 0.0400(10) 0.0367(9) 0.0033(8) 0.0349(9) 0.0035(8)
O1 0.0352(7) 0.0593(10) 0.0456(8) -0.0025(6) 0.0354(7) 0.0066(7)
N1 0.0399(8) 0.0368(9) 0.0410(9) -0.0055(7) 0.0376(8) -0.0037(7)
C8 0.0370(9) 0.0376(10) 0.0389(9) -0.0043(7) 0.0351(9) -0.0050(8)
C7 0.0427(11) 0.0598(14) 0.0506(12) -0.0086(10) 0.0422(11) -0.0013(10)
O3 0.0841(14) 0.0932(16) 0.0861(14) -0.0099(12) 0.0783(14) -0.0147(13)
C9 0.0518(13) 0.098(2) 0.0550(14) 0.0091(14) 0.0472(13) 0.0002(14)

loop_
_atom_type_symbol
_atom_type_description
_atom_type_scat_dispersion_real
_atom_type_scat_dispersion_imag
_atom_type_scat_source
C C 0.0033 0.0016 'International Tables Vol C Tables 4.2.6.8 and 6.1.1.4'
H H 0.0000 0.0000 'International Tables Vol C Tables 4.2.6.8 and 6.1.1.4'
N N 0.0061 0.0033 'International Tables Vol C Tables 4.2.6.8 and 6.1.1.4'
O O 0.0106 0.0060 'International Tables Vol C Tables 4.2.6.8 and 6.1.1.4'

loop_
_geom_angle_atom_site_label_1
_geom_angle_atom_site_label_2
_geom_angle_atom_site_label_3
_geom_angle_site_symmetry_3
_geom_angle
C2 O2 H2 . 98.1(19)
C2 C3 C4 . 119.54(17)
C2 C3 C8 . 121.05(17)
C4 C3 C8 . 119.41(16)
C5 C4 C3 . 120.29(17)
C5 C4 H4 . 119.9
C3 C4 H4 . 119.9
O2 C2 C3 . 122.92(17)
O2 C2 C1 . 117.48(16)
C3 C2 C1 . 119.59(17)
O1 C1 C6 . 125.69(17)
O1 C1 C2 . 114.56(16)
C6 C1 C2 . 119.74(17)
C1 C6 C5 . 120.61(17)
C1 C6 H6 . 119.7
C5 C6 H6 . 119.7
C4 C5 C6 . 120.23(17)
C4 C5 H5 . 119.9
C6 C5 H5 . 119.9
C1 O1 C7 . 117.07(16)
C8 N1 N1 3_676 113.50(19)
N1 C8 C3 . 121.36(17)
N1 C8 H8 . 119.3
C3 C8 H8 . 119.3
O1 C7 H7A . 109.5
O1 C7 H7B . 109.5
H7A C7 H7B . 109.5
O1 C7 H7C . 109.5
H7A C7 H7C . 109.5
H7B C7 H7C . 109.5
C9 O3 H3A . 106(3)
C9 O3 H3B . 113(4)
H3A O3 H3B . 118(7)
O3 C9 H9A . 109.5
O3 C9 H9B . 109.5
H9A C9 H9B . 109.5
O3 C9 H9C . 109.5
H9A C9 H9C . 109.5
H9B C9 H9C . 109.5

loop_
_geom_bond_atom_site_label_1
_geom_bond_atom_site_label_2
_geom_bond_site_symmetry_2
_geom_bond_distance
O2 C2 . 1.354(2)
O2 H2 . 0.88(3)
C3 C2 . 1.402(3)
C3 C4 . 1.407(3)
C3 C8 . 1.456(3)
C4 C5 . 1.378(3)
C4 H4 . 0.9300
C2 C1 . 1.412(3)
C1 O1 . 1.367(2)
C1 C6 . 1.383(3)
C6 C5 . 1.395(3)
C6 H6 . 0.9300
C5 H5 . 0.9300
O1 C7 . 1.425(3)
N1 C8 . 1.281(3)
N1 N1 3_676 1.407(3)
C8 H8 . 0.9300
C7 H7A . 0.9600
C7 H7B . 0.9600
C7 H7C . 0.9600
O3 C9 . 1.409(4)
O3 H3A . 0.89(2)
O3 H3B . 0.88(2)
C9 H9A . 0.9600
C9 H9B . 0.9600
C9 H9C . 0.9600

loop_
_geom_hbond_atom_site_label_D
_geom_hbond_atom_site_label_H
_geom_hbond_atom_site_label_A
_geom_hbond_site_symmetry_A
_geom_hbond_distance_DH
_geom_hbond_distance_HA
_geom_hbond_distance_DA
_geom_hbond_angle_DHA
_geom_hbond_publ_flag
O2 H2 N1 . 0.88(3) 1.77(7) 2.613(5) 160(3) y
O3 H3A O3 3_565 0.89(8) 1.91(7) 2.754(4) 157(9) y
O3 H3B O3 3_555 0.88(7) 1.98(7) 2.715(4) 140(5) y
